data_7119356
loop_
_publ_author_name
Subhankar
Saha
Gautam
R.
Desiraju

_publ_section_title
;
 Using structural modularity in cocrystals to engineer properties:
 elasticity
;
_journal_name_full Chem.Commun.
_journal_page_first 7676
_journal_volume 52
_journal_year 2016
_chemical_formula_sum 'C12 H8 I2 N O3'
_chemical_formula_weight 467.99
_chemical_name_systematic '4,4'-Bipyridine; 3,5-diiodosalicylic acid'
_space_group_crystal_system monoclinic
_space_group_IT_number 15
_space_group_name_Hall '-C 2yc'
_space_group_name_H-M_alt 'C 1 2/c 1'
_symmetry_space_group_name_Hall '-C 2yc'
_symmetry_space_group_name_H-M 'C 1 2/c 1'
_atom_sites_solution_hydrogens geom
_audit_creation_method SHELXL-2014
_audit_update_record
;
2016-05-16 deposited with the CCDC.
2016-05-19 downloaded from the CCDC.
;
_cell_angle_alpha 90
_cell_angle_beta 97.444(15)
_cell_angle_gamma 90
_cell_formula_units_Z 8
_cell_length_a 17.60(3)
_cell_length_b 4.372(6)
_cell_length_c 34.30(5)
_cell_measurement_reflns_used 2434
_cell_measurement_temperature 173(2)
_cell_measurement_theta_max 33.5
_cell_measurement_theta_min 1.8
_cell_volume 2617(7)
_computing_cell_refinement
;
CrystalClear-SM Expert 2.0 rc14 (Rigaku, 2009)
;
_computing_data_collection
;
CrystalClear-SM Expert 2.0 rc14 (Rigaku, 2009)
;
_computing_data_reduction
;
CrystalClear-SM Expert 2.0 rc14 (Rigaku, 2009)
;
_computing_structure_refinement 'SHELXL-14 (Sheldrick, 2014)'
_computing_structure_solution 'SHELXL-14 (Sheldrick, 2014)'
_diffrn_ambient_temperature 173(2)
_diffrn_detector_area_resol_mean 13.6612
_diffrn_measured_fraction_theta_full 0.995
_diffrn_measured_fraction_theta_max 0.995
_diffrn_measurement_device
;
XtaLABmini: Fixed Chi 2 circle
;
_diffrn_measurement_device_type
;
Rigaku Mercury375R (2x2 bin mode)
;
_diffrn_measurement_method 'profile data from \w-scans'
_diffrn_radiation_type MoK\a
_diffrn_radiation_wavelength 0.71073
_diffrn_reflns_av_R_equivalents 0.0976
_diffrn_reflns_av_unetI/netI 0.0820
_diffrn_reflns_Laue_measured_fraction_full 0.995
_diffrn_reflns_Laue_measured_fraction_max 0.995
_diffrn_reflns_limit_h_max 21
_diffrn_reflns_limit_h_min -21
_diffrn_reflns_limit_k_max 5
_diffrn_reflns_limit_k_min -5
_diffrn_reflns_limit_l_max 41
_diffrn_reflns_limit_l_min -42
_diffrn_reflns_number 5095
_diffrn_reflns_point_group_measured_fraction_full 0.995
_diffrn_reflns_point_group_measured_fraction_max 0.995
_diffrn_reflns_theta_full 25.242
_diffrn_reflns_theta_max 25.999
_diffrn_reflns_theta_min 1.197
_exptl_absorpt_coefficient_mu 4.805
_exptl_absorpt_correction_T_max 1.000
_exptl_absorpt_correction_T_min 0.629
_exptl_absorpt_correction_type multi-scan
_exptl_absorpt_process_details 'Jacobson, R. (1998) Private communication'
_exptl_crystal_colour Colorless
_exptl_crystal_density_diffrn 2.376
_exptl_crystal_description Block
_exptl_crystal_F_000 1736
_exptl_crystal_recrystallization_method 'Re-crystallisation from solvent'
_exptl_crystal_size_max 0.120
_exptl_crystal_size_mid 0.110
_exptl_crystal_size_min 0.110
_refine_diff_density_max 1.144
_refine_diff_density_min -1.533
_refine_diff_density_rms 0.364
_refine_ls_extinction_coef .
_refine_ls_extinction_method none
_refine_ls_goodness_of_fit_ref 1.137
_refine_ls_hydrogen_treatment constr
_refine_ls_matrix_type full
_refine_ls_number_parameters 163
_refine_ls_number_reflns 2239
_refine_ls_number_restraints 0
_refine_ls_restrained_S_all 1.137
_refine_ls_R_factor_all 0.0767
_refine_ls_R_factor_gt 0.0667
_refine_ls_shift/su_max 0.000
_refine_ls_shift/su_mean 0.000
_refine_ls_structure_factor_coef Fsqd
_refine_ls_weighting_details 'w=1/[\s^2^(Fo^2^)+(0.1190P)^2^+63.0134P] where P=(Fo^2^+2Fc^2^)/3'
_refine_ls_weighting_scheme calc
_refine_ls_wR_factor_gt 0.1946
_refine_ls_wR_factor_ref 0.2213
_reflns_Friedel_coverage 0.000
_reflns_Friedel_fraction_full .
_reflns_Friedel_fraction_max .
_reflns_number_gt 1987
_reflns_number_total 2239
_reflns_threshold_expression 'I > 2\s(I)'
_cod_data_source_file c6cc03226e5.cif
_cod_data_source_block E1
_cod_database_code 7119356
_shelx_space_group_comment
;
The symmetry employed for this shelxl refinement is uniquely defined
by the following loop, which should always be used as a source of
symmetry information in preference to the above space-group names.
They are only intended as comments.
;
_shelx_estimated_absorpt_t_min 0.596
_shelx_estimated_absorpt_t_max 0.620
_shelxl_version_number 2014-3
_solvent_exptl_crystal_recrystallization_method THF

loop_
_space_group_symop_operation_xyz
'x, y, z'
'-x, y, -z+1/2'
'x+1/2, y+1/2, z'
'-x+1/2, y+1/2, -z+1/2'
'-x, -y, -z'
'x, -y, z-1/2'
'-x+1/2, -y+1/2, -z'
'x+1/2, -y+1/2, z-1/2'

loop_
_atom_site_label
_atom_site_type_symbol
_atom_site_fract_x
_atom_site_fract_y
_atom_site_fract_z
_atom_site_U_iso_or_equiv
_atom_site_adp_type
_atom_site_occupancy
_atom_site_site_symmetry_order
_atom_site_calc_flag
_atom_site_refinement_flags_posn
_atom_site_refinement_flags_adp
_atom_site_refinement_flags_occupancy
_atom_site_disorder_assembly
_atom_site_disorder_group
C001 C -0.0416(7) 1.598(3) 0.0686(3) 0.022(2) Uani 1 1 d . . . . .
H001 H -0.0228 1.5313 0.0944 0.027 Uiso 1 1 calc R U . . .
C002 C -0.2442(6) 0.833(3) 0.1285(3) 0.019(2) Uani 1 1 d . . . . .
C005 C -0.0210(7) 1.899(3) 0.0112(3) 0.023(2) Uani 1 1 d . . . . .
C007 C -0.2072(7) 0.540(3) 0.1865(3) 0.019(2) Uani 1 1 d . . . . .
C008 C 0.0032(6) 1.794(3) 0.0491(3) 0.019(2) Uani 1 1 d . . . . .
H008 H 0.0516 1.8583 0.0620 0.023 Uiso 1 1 calc R U . . .
C009 C -0.3212(7) 0.760(3) 0.1305(3) 0.022(2) Uani 1 1 d . . . . .
C010 C -0.1892(7) 0.716(3) 0.1563(3) 0.025(3) Uani 1 1 d . . . . .
H010 H -0.1369 0.7579 0.1544 0.030 Uiso 1 1 calc R U . . .
C011 C -0.3387(6) 0.578(3) 0.1618(3) 0.018(2) Uani 1 1 d . . . . .
C012 C -0.0952(7) 1.798(3) -0.0040(3) 0.026(3) Uani 1 1 d . . . . .
H012 H -0.1167 1.8649 -0.0294 0.032 Uiso 1 1 calc R U . . .
C014 C -0.2266(7) 1.040(3) 0.0958(3) 0.024(3) Uani 1 1 d . . . . .
C015 C -0.2844(7) 0.467(3) 0.1894(3) 0.024(2) Uani 1 1 d . . . . .
H015 H -0.2976 0.3425 0.2102 0.028 Uiso 1 1 calc R U . . .
C016 C -0.1373(7) 1.606(3) 0.0165(4) 0.025(3) Uani 1 1 d . . . . .
H016 H -0.1872 1.5455 0.0052 0.030 Uiso 1 1 calc R U . . .
N1 N -0.1084(6) 1.503(2) 0.0524(3) 0.021(2) Uani 1 1 d . . . . .
O1 O -0.3790(5) 0.863(3) 0.1029(3) 0.035(2) Uani 1 1 d . . . . .
H1 H -0.3603 0.9713 0.0863 0.053 Uiso 1 1 calc R U . . .
O2 O -0.2753(6) 1.136(2) 0.0703(3) 0.033(2) Uani 1 1 d . . . . .
O3 O -0.1544(5) 1.109(2) 0.0980(2) 0.0274(19) Uani 1 1 d . . . . .
H3 H -0.1476 1.2257 0.0793 0.041 Uiso 1 1 calc R U . . .
I1 I -0.12268(5) 0.3687(2) 0.22970(2) 0.0305(3) Uani 1 1 d . . . . .
I2 I -0.45585(4) 0.5020(2) 0.16758(2) 0.0313(3) Uani 1 1 d . . . . .

loop_
_atom_site_aniso_label
_atom_site_aniso_U_11
_atom_site_aniso_U_22
_atom_site_aniso_U_33
_atom_site_aniso_U_23
_atom_site_aniso_U_13
_atom_site_aniso_U_12
C001 0.021(6) 0.027(6) 0.018(5) 0.008(5) 0.002(4) 0.011(5)
C002 0.014(5) 0.029(6) 0.014(5) -0.004(4) -0.002(4) -0.003(5)
C005 0.030(6) 0.026(6) 0.016(5) -0.007(5) 0.011(4) -0.002(6)
C007 0.025(6) 0.019(6) 0.014(5) 0.001(4) 0.002(4) 0.000(5)
C008 0.007(5) 0.024(6) 0.024(5) 0.000(5) -0.005(4) 0.006(4)
C009 0.023(6) 0.031(6) 0.010(4) 0.001(5) -0.002(4) -0.003(6)
C010 0.022(6) 0.030(6) 0.023(5) 0.002(5) 0.004(4) -0.006(5)
C011 0.018(5) 0.018(5) 0.017(5) -0.003(4) 0.006(4) -0.009(5)
C012 0.017(6) 0.041(8) 0.021(5) 0.004(5) 0.004(4) -0.002(6)
C014 0.028(6) 0.022(6) 0.022(5) -0.002(5) 0.002(5) -0.002(5)
C015 0.030(7) 0.021(6) 0.022(5) 0.005(5) 0.012(5) -0.007(5)
C016 0.021(6) 0.030(6) 0.025(6) -0.008(5) 0.010(5) -0.004(6)
N1 0.024(5) 0.017(5) 0.024(5) 0.000(4) 0.015(4) -0.004(4)
O1 0.022(5) 0.057(6) 0.026(4) 0.013(5) 0.002(4) 0.004(5)
O2 0.035(5) 0.038(5) 0.026(4) 0.009(4) 0.007(4) -0.019(5)
O3 0.018(4) 0.038(5) 0.027(4) 0.008(4) 0.008(3) 0.002(4)
I1 0.0246(5) 0.0395(6) 0.0270(5) 0.0063(4) 0.0025(3) 0.0058(4)
I2 0.0167(5) 0.0455(6) 0.0322(5) -0.0013(4) 0.0050(3) -0.0080(4)

loop_
_atom_type_symbol
_atom_type_description
_atom_type_scat_dispersion_real
_atom_type_scat_dispersion_imag
_atom_type_scat_source
C C 0.0033 0.0016 'International Tables Vol C Tables 4.2.6.8 and 6.1.1.4'
H H 0.0000 0.0000 'International Tables Vol C Tables 4.2.6.8 and 6.1.1.4'
N N 0.0061 0.0033 'International Tables Vol C Tables 4.2.6.8 and 6.1.1.4'
O O 0.0106 0.0060 'International Tables Vol C Tables 4.2.6.8 and 6.1.1.4'
I I -0.4742 1.8119 'International Tables Vol C Tables 4.2.6.8 and 6.1.1.4'

loop_
_geom_angle_atom_site_label_1
_geom_angle_atom_site_label_2
_geom_angle_atom_site_label_3
_geom_angle
_geom_angle_site_symmetry_1
_geom_angle_site_symmetry_3
N1 C001 C008 121.8(10) . .
N1 C001 H001 119.1 . .
C008 C001 H001 119.1 . .
C010 C002 C009 118.7(11) . .
C010 C002 C014 123.3(11) . .
C009 C002 C014 117.9(10) . .
C008 C005 C012 113.5(11) . .
C008 C005 C005 125.8(15) . 5_595
C012 C005 C005 120.6(14) . 5_595
C010 C007 C015 120.1(11) . .
C010 C007 I1 121.8(9) . .
C015 C007 I1 118.1(8) . .
C005 C008 C001 121.8(11) . .
C005 C008 H008 119.1 . .
C001 C008 H008 119.1 . .
O1 C009 C011 119.9(11) . .
O1 C009 C002 121.6(10) . .
C011 C009 C002 118.5(10) . .
C007 C010 C002 122.0(12) . .
C007 C010 H010 119.0 . .
C002 C010 H010 119.0 . .
C015 C011 C009 122.4(11) . .
C015 C011 I2 119.3(8) . .
C009 C011 I2 118.2(8) . .
C016 C012 C005 122.5(11) . .
C016 C012 H012 118.8 . .
C005 C012 H012 118.8 . .
O2 C014 O3 123.5(11) . .
O2 C014 C002 123.3(11) . .
O3 C014 C002 113.2(10) . .
C011 C015 C007 118.2(10) . .
C011 C015 H015 120.9 . .
C007 C015 H015 120.9 . .
N1 C016 C012 120.5(12) . .
N1 C016 H016 119.7 . .
C012 C016 H016 119.7 . .
C001 N1 C016 119.7(10) . .
C009 O1 H1 109.5 . .
C014 O3 H3 109.5 . .

loop_
_geom_bond_atom_site_label_1
_geom_bond_atom_site_label_2
_geom_bond_distance
_geom_bond_site_symmetry_2
C001 N1 1.302(16) .
C001 C008 1.395(18) .
C001 H001 0.9500 .
C002 C010 1.368(16) .
C002 C009 1.403(17) .
C002 C014 1.504(16) .
C005 C008 1.391(16) .
C005 C012 1.414(18) .
C005 C005 1.44(2) 5_595
C007 C010 1.360(16) .
C007 C015 1.411(17) .
C007 I1 2.096(11) .
C008 H008 0.9500 .
C009 O1 1.375(14) .
C009 C011 1.402(15) .
C010 H010 0.9500 .
C011 C015 1.345(17) .
C011 I2 2.122(12) .
C012 C016 1.371(18) .
C012 H012 0.9500 .
C014 O2 1.220(16) .
C014 O3 1.298(16) .
C015 H015 0.9500 .
C016 N1 1.350(16) .
C016 H016 0.9500 .
O1 H1 0.8400 .
O3 H3 0.8400 .

loop_
_geom_torsion_atom_site_label_1
_geom_torsion_atom_site_label_2
_geom_torsion_atom_site_label_3
_geom_torsion_atom_site_label_4
_geom_torsion
_geom_torsion_site_symmetry_1
_geom_torsion_site_symmetry_2
_geom_torsion_site_symmetry_3
_geom_torsion_site_symmetry_4
C012 C005 C008 C001 2.5(17) . . . .
C005 C005 C008 C001 -179.8(15) 5_595 . . .
N1 C001 C008 C005 -0.1(19) . . . .
C010 C002 C009 O1 -178.1(12) . . . .
C014 C002 C009 O1 2.4(18) . . . .
C010 C002 C009 C011 2.2(18) . . . .
C014 C002 C009 C011 -177.3(11) . . . .
C015 C007 C010 C002 1.8(19) . . . .
I1 C007 C010 C002 -178.7(9) . . . .
C009 C002 C010 C007 -2.5(19) . . . .
C014 C002 C010 C007 177.0(11) . . . .
O1 C009 C011 C015 179.0(12) . . . .
C002 C009 C011 C015 -1.3(18) . . . .
O1 C009 C011 I2 -5.3(16) . . . .
C002 C009 C011 I2 174.4(9) . . . .
C008 C005 C012 C016 -2.0(19) . . . .
C005 C005 C012 C016 -179.9(15) 5_595 . . .
C010 C002 C014 O2 177.4(13) . . . .
C009 C002 C014 O2 -3.1(18) . . . .
C010 C002 C014 O3 -3.5(17) . . . .
C009 C002 C014 O3 176.0(11) . . . .
C009 C011 C015 C007 0.5(18) . . . .
I2 C011 C015 C007 -175.2(9) . . . .
C010 C007 C015 C011 -0.7(18) . . . .
I1 C007 C015 C011 179.7(9) . . . .
C005 C012 C016 N1 -1(2) . . . .
C008 C001 N1 C016 -2.9(18) . . . .
C012 C016 N1 C001 3.4(19) . . . .
